data_2008408
loop_
_publ_author_name
'Boese, Roland'
'Bl\"aser, Dieter'
'Latz, R\"udiger'
'B\"aumen, Anja'

_publ_section_title
;
 2,3,4,5,7,7,8,8,-Octafluorobicyclo[4.2.0]octa-1,3,5-triene at 125K
;
_journal_issue 4
_journal_name_full 'Acta Crystallographica Section C'
_journal_page_first IUC9900036
_journal_paper_doi 10.1107/S0108270199099606
_journal_volume 55
_journal_year 1999
_chemical_formula_sum 'C8 F8'
_chemical_formula_weight 248.08
_chemical_name_systematic
;
 perfluoro-benzocyclobutene
;
_space_group_IT_number 88
_symmetry_cell_setting tetragonal
_symmetry_space_group_name_Hall '-I 4ad'
_symmetry_space_group_name_H-M 'I 41/a :2'
_cell_angle_alpha 90.00
_cell_angle_beta 90.00
_cell_angle_gamma 90.00
_cell_formula_units_Z 8
_cell_length_a 8.6226(16)
_cell_length_b 8.6226(16)
_cell_length_c 21.730(5)
_cell_measurement_reflns_used 50
_cell_measurement_temperature 125(2)
_cell_measurement_theta_max 25
_cell_measurement_theta_min 20
_cell_volume 1615.6(6)
_computing_cell_refinement 'P3-VMS  (Siemens 1991)'
_computing_data_collection 'P3-VMS  (Siemens 1991)'
_computing_data_reduction 'XDISK (Siemens, 1991)'
_computing_molecular_graphics 'SHELXL97 (Sheldrick, 1997)'
_computing_publication_material 'SHELXL97 (Sheldrick, 1997)'
_computing_structure_refinement 'SHELXL97 (Sheldrick, 1997)'
_computing_structure_solution 'SHELXS97 (Sheldrick, 1990)'
_diffrn_ambient_temperature 125(2)
_diffrn_measured_fraction_theta_full 0.352
_diffrn_measured_fraction_theta_max 0.352
_diffrn_measurement_device_type 'Nicolet R3m/V four-circle'
_diffrn_measurement_method 'Wyckoff scan mode'
_diffrn_radiation_monochromator graphite
_diffrn_radiation_source 'fine-focus sealed tube'
_diffrn_radiation_type MoK\a
_diffrn_radiation_wavelength 0.71073
_diffrn_reflns_av_R_equivalents 0.059
_diffrn_reflns_av_sigmaI/netI 0.0433
_diffrn_reflns_limit_h_max 13
_diffrn_reflns_limit_h_min -15
_diffrn_reflns_limit_k_max 13
_diffrn_reflns_limit_k_min -4
_diffrn_reflns_limit_l_max 33
_diffrn_reflns_limit_l_min -34
_diffrn_reflns_number 4330
_diffrn_reflns_theta_full 39.85
_diffrn_reflns_theta_max 39.85
_diffrn_reflns_theta_min 2.54
_diffrn_standards_decay_% <3
_diffrn_standards_interval_count 100
_diffrn_standards_number 2
_exptl_absorpt_coefficient_mu 0.250
_exptl_absorpt_correction_type none
_exptl_crystal_colour colourless
_exptl_crystal_density_diffrn 2.040
_exptl_crystal_density_method 'not measured'
_exptl_crystal_description cylindrical
_exptl_crystal_F_000 960
_exptl_crystal_size_max 3
_exptl_crystal_size_rad 0.3
_refine_diff_density_max 0.516
_refine_diff_density_min -0.630
_refine_ls_extinction_coef 0.004(2)
_refine_ls_extinction_method SHELXL97
_refine_ls_goodness_of_fit_ref 1.075
_refine_ls_hydrogen_treatment mixed
_refine_ls_matrix_type full
_refine_ls_number_parameters 74
_refine_ls_number_reflns 1781
_refine_ls_number_restraints 0
_refine_ls_restrained_S_all 1.075
_refine_ls_R_factor_all 0.074
_refine_ls_R_factor_gt 0.063
_refine_ls_shift/su_max 0.001
_refine_ls_shift/su_mean 0.000
_refine_ls_structure_factor_coef Fsqd
_refine_ls_weighting_details 'w = 1/[\s^2^(Fo^2^)+(0.0996P)^2^+1.3833P] where P = (Fo^2^+2Fc^2^)/3'
_refine_ls_weighting_scheme calc
_refine_ls_wR_factor_ref 0.200
_reflns_number_gt 1412
_reflns_number_total 1781
_reflns_threshold_expression I>2\s(I)
_cod_data_source_file qa0106.cif
_cod_data_source_block QA0106
_cod_original_sg_symbol_H-M 'I 41/a'
_cod_database_code 2008408

loop_
_symmetry_equiv_pos_as_xyz
'x, y, z'
'-x+1/2, -y, z+1/2'
'-y+3/4, x+1/4, z+1/4'
'y+3/4, -x+3/4, z+3/4'
'x+1/2, y+1/2, z+1/2'
'-x+1, -y+1/2, z+1'
'-y+5/4, x+3/4, z+3/4'
'y+5/4, -x+5/4, z+5/4'
'-x, -y, -z'
'x-1/2, y, -z-1/2'
'y-3/4, -x-1/4, -z-1/4'
'-y-3/4, x-3/4, -z-3/4'
'-x+1/2, -y+1/2, -z+1/2'
'x, y+1/2, -z'
'y-1/4, -x+1/4, -z+1/4'
'-y-1/4, x-1/4, -z-1/4'

loop_
_atom_site_label
_atom_site_fract_x
_atom_site_fract_y
_atom_site_fract_z
_atom_site_U_iso_or_equiv
_atom_site_adp_type
_atom_site_calc_flag
_atom_site_refinement_flags
_atom_site_occupancy
_atom_site_disorder_assembly
_atom_site_disorder_group
_atom_site_type_symbol
C1 0.57739(15) 0.77352(14) 0.95973(8) 0.0278(3) Uani d . 1 . . C
C2 0.65808(18) 0.79874(16) 0.90594(9) 0.0336(3) Uani d . 1 . . C
C3 0.5782(2) 0.77353(17) 0.85150(9) 0.0386(4) Uani d . 1 . . C
C4 0.58816(17) 0.77370(16) 1.02825(8) 0.0311(3) Uani d . 1 . . C
F2 0.80550(13) 0.84494(13) 0.90449(7) 0.0469(4) Uani d . 1 . . F
F3 0.6477(2) 0.79396(15) 0.79757(7) 0.0566(4) Uani d . 1 . . F
F4 0.61893(14) 0.91006(13) 1.05631(6) 0.0416(3) Uani d . 1 . . F
F5 0.68242(13) 0.66643(13) 1.05370(6) 0.0417(3) Uani d . 1 . . F

loop_
_atom_site_aniso_label
_atom_site_aniso_U_11
_atom_site_aniso_U_22
_atom_site_aniso_U_33
_atom_site_aniso_U_12
_atom_site_aniso_U_13
_atom_site_aniso_U_23
C1 0.0205(5) 0.0181(5) 0.0448(7) -0.0003(4) 0.0017(5) -0.0013(5)
C2 0.0294(6) 0.0189(5) 0.0524(9) 0.0007(4) 0.0100(6) -0.0018(5)
C3 0.0496(10) 0.0207(6) 0.0456(9) 0.0073(6) 0.0097(7) 0.0011(5)
C4 0.0234(5) 0.0242(6) 0.0458(8) -0.0010(4) -0.0032(5) -0.0023(5)
F2 0.0308(5) 0.0332(5) 0.0767(9) -0.0046(4) 0.0216(5) -0.0038(5)
F3 0.0806(11) 0.0383(6) 0.0510(7) 0.0113(6) 0.0239(7) 0.0027(5)
F4 0.0358(5) 0.0322(5) 0.0569(7) -0.0050(4) -0.0031(5) -0.0134(4)
F5 0.0302(5) 0.0362(5) 0.0588(7) 0.0023(4) -0.0131(5) 0.0043(5)

loop_
_atom_type_symbol
_atom_type_description
_atom_type_scat_dispersion_real
_atom_type_scat_dispersion_imag
_atom_type_scat_source
C C 0.0033 0.0016 'International Tables Vol C Tables 4.2.6.8 and 6.1.1.4'
F F 0.0171 0.0103 'International Tables Vol C Tables 4.2.6.8 and 6.1.1.4'

loop_
_geom_angle_atom_site_label_1
_geom_angle_atom_site_label_2
_geom_angle_atom_site_label_3
_geom_angle_site_symmetry_1
_geom_angle_site_symmetry_3
_geom_angle
C2 C1 C1 . 6_564 121.95(10)
C2 C1 C4 . . 144.62(14)
C1 C1 C4 6_564 . 93.43(8)
F2 C2 C1 . . 123.30(17)
F2 C2 C3 . . 120.06(17)
C1 C2 C3 . . 116.64(16)
F3 C3 C2 . . 120.52(19)
F3 C3 C3 . 6_564 118.07(13)
C2 C3 C3 . 6_564 121.41(11)
F5 C4 F4 . . 107.05(13)
F5 C4 C1 . . 116.46(13)
F4 C4 C1 . . 117.63(13)
F5 C4 C4 . 6_564 113.80(14)
F4 C4 C4 . 6_564 114.56(14)
C1 C4 C4 . 6_564 86.54(8)

loop_
_geom_bond_atom_site_label_1
_geom_bond_atom_site_label_2
_geom_bond_site_symmetry_2
_geom_bond_distance
_geom_bond_publ_flag
C1 C2 . 1.378(2) ?
C1 C1 6_564 1.395(3) ?
C1 C4 . 1.492(2) ?
C2 F2 . 1.3325(19) ?
C2 C3 . 1.386(3) ?
C3 F3 . 1.328(2) ?
C3 C3 6_564 1.408(4) ?
C4 F5 . 1.3498(18) ?
C4 F4 . 1.3508(18) ?
C4 C4 6_564 1.574(3) ?
